data_2006165
loop_
_publ_author_name
'Bergstr\"om, \"Orjan'
'Gustafsson, Torbj\"orn'
'Thomas, John O.'

_publ_section_title
;
 Electrochemically Lithiated Vanadium Oxide, Li~2~V~6~O~13~
;
_journal_issue 5
_journal_name_full 'Acta Crystallographica Section C'
_journal_page_first 528
_journal_page_last 530
_journal_paper_doi 10.1107/S0108270196015235
_journal_volume 53
_journal_year 1997
_chemical_formula_structural Li2V6O13
_chemical_formula_sum 'Li2 O13 V6'
_chemical_formula_weight 527.52
_chemical_name_systematic
;
?
;
_symmetry_cell_setting monoclinic
_symmetry_space_group_name_Hall '-C 2y'
_symmetry_space_group_name_H-M 'C 1 2/m 1'
_cell_angle_alpha 90.0
_cell_angle_beta 100.43(4)
_cell_angle_gamma 90.0
_cell_formula_units_Z 2
_cell_length_a 11.857(6)
_cell_length_b 3.660(2)
_cell_length_c 10.909(6)
_cell_measurement_reflns_used 14
_cell_measurement_temperature 293
_cell_measurement_theta_max 11.50
_cell_measurement_theta_min 10.36
_cell_volume 465.6(4)
_computing_cell_refinement DIF4
_computing_data_collection 'DIF4 (Stoe & Cie, 1988)'
_computing_data_reduction 'STOEDATRED, LSQLIN, ABSSTOE (Lundgren, 1983)'
_computing_molecular_graphics 'ORTEPII (Johnson, 1976)'
_computing_publication_material 'DISTAN (Lundgren, 1983)'
_computing_structure_refinement 'DUPALS (Lundgren, 1983)'
_computing_structure_solution 'FORDUP (Lundgren, 1983)'
_diffrn_ambient_temperature 293
_diffrn_measurement_device 'STOE diffractometer'
_diffrn_measurement_method \q/2\q
_diffrn_radiation_monochromator graphite
_diffrn_radiation_source xray_tube
_diffrn_radiation_type 'Molybdenum K\a'
_diffrn_radiation_wavelength .7107
_diffrn_reflns_av_R_equivalents .030
_diffrn_reflns_limit_h_max 26
_diffrn_reflns_limit_h_min -26
_diffrn_reflns_limit_k_max 8
_diffrn_reflns_limit_k_min -8
_diffrn_reflns_limit_l_max 0
_diffrn_reflns_limit_l_min -24
_diffrn_reflns_number 5730
_diffrn_reflns_reduction_process 'Lehmann and Larsen algorithm'
_diffrn_reflns_theta_max 52.5
_diffrn_reflns_theta_min 1.5
_diffrn_standards_decay_% 0.07
_diffrn_standards_interval_time 240
_diffrn_standards_number 2
_exptl_absorpt_coefficient_mu 5.67
_exptl_absorpt_correction_T_max 0.6787
_exptl_absorpt_correction_T_min 0.3230
_exptl_absorpt_correction_type gaussian
_exptl_crystal_colour black
_exptl_crystal_density_diffrn 3.76
_exptl_crystal_density_meas ?
_exptl_crystal_description plate
_exptl_crystal_F_000 496
_exptl_crystal_size_max 0.17
_exptl_crystal_size_mid 0.12
_exptl_crystal_size_min 0.07
_refine_diff_density_max 0.93
_refine_diff_density_min -1.01
_refine_ls_extinction_coef
;
(anisotropic)
0.12(1)  \\times 10^-6^, 0.74(4) \\times 10^-7^,
-0.90(8) \\times 10^-7^, -0.100(7) \\times 10^-6^, 0.49(5) \\times 10^-7^
;
_refine_ls_extinction_method 'Becker & Coppens (1974), anisotropic type 1'
_refine_ls_goodness_of_fit_all 2.69
_refine_ls_goodness_of_fit_obs 2.69
_refine_ls_matrix_type full
_refine_ls_number_constraints 0
_refine_ls_number_parameters 71
_refine_ls_number_reflns 5730
_refine_ls_number_restraints 0
_refine_ls_R_factor_all .040
_refine_ls_R_factor_obs .040
_refine_ls_shift/esd_max .1
_refine_ls_structure_factor_coef Fsqd
_refine_ls_weighting_details 'w = 1/\s(F~o~^2^)'
_refine_ls_weighting_scheme calc
_refine_ls_wR_factor_all .055
_refine_ls_wR_factor_obs .055
_reflns_number_observed 5730
_reflns_number_total 2876
_reflns_observed_criterion I>-15\s(I)
_cod_data_source_file ta1132.cif
_cod_data_source_block TGN
_cod_depositor_comments
;
The following automatic conversions were performed:

'_atom_site_thermal_displace_type' tag value 'Uij' was replaced with
'Uani' value 11 times.

Automatic conversion script
Id: cif_fix_values 1646 2011-03-28 12:23:43Z adriana 

The following automatic conversions were performed:

'_exptl_absorpt_correction_type' value 'Gaussian' changed to
'gaussian' according to
/home/saulius/struct/CIF-dictionaries/cif_core.dic dictionary named
'cif_core.dic' version 2.4.1 from 2010-06-29.

Automatic conversion script
Id: cif_fix_values 1715 2011-07-08 13:25:40Z adriana 

The following automatic conversions were performed:

'_exptl_crystal_density_meas' value 'not measured' was changed to '?'
- the value is perceived as not measured.

Automatic conversion script
Id: cif_fix_values 3008 2015-01-20 13:52:24Z robertas 

The following automatic conversions were performed:

'_refine_ls_weighting_scheme' value 'w = 1/\s(F~o~^2^)' was changed
to 'calc'. New tag '_refine_ls_weighting_details' was created. The
value of the new tag was set to 'w = 1/\s(F~o~^2^)'.

Automatic conversion script
Id: cif_fix_values 3143 2015-03-26 13:38:13Z robertas 
;
_cod_original_cell_volume 465.6(6)
_cod_original_sg_symbol_H-M 'C 2/m'
_cod_original_formula_sum 'Li2 V6 O13'
_cod_database_code 2006165

loop_
_atom_site_aniso_label
_atom_site_aniso_U_11
_atom_site_aniso_U_22
_atom_site_aniso_U_33
_atom_site_aniso_U_12
_atom_site_aniso_U_13
_atom_site_aniso_U_23
_atom_site_aniso_type_symbol
V1 .00506(4) .00451(4) .00635(4) .000000 .00002(3) .000000 V
V2 .00422(4) .00452(4) .00793(4) .000000 .00108(3) .000000 V
V3 .00443(4) .00450(4) .00774(4) .000000 .00069(4) .000000 V
O1 .0064(2) .0056(2) .0100(2) .000000 .0010(2) .000000 O
O2 .0063(2) .0053(2) .0110(2) .000000 .0016(2) .000000 O
O3 .0062(2) .0046(2) .0181(3) .000000 .0037(2) .000000 O
O4 .0066(3) .0160(4) .0110(3) .000000 .0023(2) .000000 O
O5 .0140(2) .0132(2) .0072(2) .000000 .0021(2) .000000 O
O6 .0122(2) .0175(3) .0091(2) .000000 .0004(2) .000000 O
O7 .0047(2) .0091(2) .0073(2) .000000 .0012(2) .000000 O
Li .046(2) .041(2) .031(2) .000000 .027(2) .000000 Li

loop_
_atom_site_label
_atom_site_fract_x
_atom_site_fract_y
_atom_site_fract_z
_atom_site_U_iso_or_equiv
_atom_site_thermal_displace_type
_atom_site_calc_flag
_atom_site_calc_attached_atom
_atom_site_type_symbol
V1 .354360(10) 0 .046780(10) .00543(3) Uani ? ? V
V2 .409220(10) 0 .394630(10) .00556(4) Uani ? ? V
V3 .709020(10) 0 .363500(10) .00561(3) Uani ? ? V
O1 .18027(5) 0 .00799(5) .0074(2) Uani ? ? O
O2 .87936(5) 0 .37472(5) .0075(2) Uani ? ? O
O3 .23984(5) 0 .40683(6) .0095(2) Uani ? ? O
O4 .5 0 0 .0111(3) Uani ? ? O
O5 .39003(6) 0 .19866(5) .0115(2) Uani ? ? O
O6 .65783(6) 0 .21349(6) .0131(2) Uani ? ? O
O7 .56855(5) 0 .42661(5) .0070(2) Uani ? ? O
Li .0855(3) 0 .1368(3) .037(2) Uani ? ? Li

loop_
_atom_type_symbol
_atom_type_scat_dispersion_real
_atom_type_scat_dispersion_imag
_atom_type_scat_source
O .047 .032 International_Tables_Vol_IV_Table_2.3.1
Li .000 .000 International_Tables_Vol_IV_Table_2.3.1
V .267 .530 International_Tables_Vol_IV_Table_2.3.1

loop_
_geom_bond_atom_site_label_1
_geom_bond_atom_site_label_2
_geom_bond_site_symmetry_1
_geom_bond_site_symmetry_2
_geom_bond_distance
_geom_bond_publ_flag
V1 O5 . . 1.6340(10) yes
V1 O4 . . 1.8870(10) yes
V1 O1 . 9_545 1.9460(10) yes
V1 O1 . 8_555 1.9460(10) yes
V1 O1 . . 2.0310(10) yes
V1 O6 . 10_655 2.8170(10) yes
V1 Li . 9_545 2.896(2) yes
V1 Li . 8_555 2.896(2) yes
V2 O7 . . 1.8580(10) yes
V2 O7 . 10_656 1.9200(10) yes
V2 O2 . 5_455 1.8690(10) yes
V2 O2 . 5_445 1.8690(10) yes
V2 O3 . . 2.0370(10) yes
V2 O5 . . 2.1090(10) yes
V2 V2 . 10_656 2.8510(10) yes
V2 V3 . 5_445 2.9680(10) yes
V2 V3 . 5_455 2.9680(10) yes
V3 O6 . . 1.6390(10) yes
V3 O3 . 5_545 1.9090(10) yes
V3 O3 . 5_555 1.9090(10) yes
V3 O7 . . 1.9140(10) yes
V3 O2 . . 2.0010(10) yes
V3 O3 . 10_656 2.4690(10) yes
V3 V2 . . 2.9680(10) no
O1 V1 . . 1.9460(10) no
O1 Li . . 1.952(3) no
O1 V1 . . 2.0310(10) no
O1 O1 . . 2.4940(10) no
O1 O4 . . 2.8030(10) no
O1 O5 . . 2.9060(10) no
O1 O5 . . 2.939(2) no
O1 O6 . . 2.9430(10) no
O2 V2 . . 1.8690(10) no
O2 V3 . . 2.0010(10) no
O2 O3 . . 2.5330(10) no
O2 O5 . . 2.6720(10) no
O2 O7 . . 2.8180(10) no
O2 O7 . . 2.8710(10) no
O2 O6 . . 2.884(2) no
O2 O3 . . 2.983(2) no
O3 V3 . . 1.9090(10) no
O3 V2 . . 2.0370(10) no
O3 V3 . . 2.4690(10) no
O3 O2 . . 2.5330(10) no
O3 O7 . . 2.6400(10) no
O3 O3 . . 2.7130(10) no
O3 O7 . . 2.7710(10) no
O3 O6 . . 2.8290(10) no
O3 O2 . . 2.983(2) no
O4 V1 . . 1.8870(10) no
O4 Li . . 2.461(2) no
O4 O6 . . 2.711(2) no
O4 O5 . . 2.7240(10) no
O4 O1 . . 2.8030(10) no
O5 V1 . . 1.6340(10) no
O5 V2 . . 2.1090(10) no
O5 O2 . . 2.6720(10) no
O5 O4 . . 2.7240(10) no
O5 O1 . . 2.9060(10) no
O5 O1 . . 2.939(2) no
O5 O7 . . 2.960(2) no
O6 V3 . . 1.6390(10) no
O6 Li . . 2.127(2) no
O6 O4 . . 2.711(2) no
O6 O7 . . 2.7230(10) no
O6 V1 . . 2.817(2) no
O6 O3 . . 2.8290(10) no
O6 O2 . . 2.884(2) no
O6 O1 . . 2.9430(10) no
O7 V2 . . 1.8580(10) no
O7 V3 . . 1.9140(10) no
O7 V2 . . 1.9200(10) no
O7 O7 . . 2.480(2) no
O7 O3 . . 2.640(2) no
O7 O6 . . 2.7230(10) no
O7 O3 . . 2.7710(10) no
O7 O2 . . 2.8180(10) no
O7 O2 . . 2.8710(10) no
O7 O5 . . 2.960(2) no
Li O1 . . 1.952(3) yes
Li O6 . 5_445 2.127(2) yes
Li O6 . 5_455 2.127(2) yes
Li O4 . 5_445 2.461(2) yes
Li O4 . 5_455 2.461(2) yes
Li V1 . 9_545 2.896(2) yes
Li V1 . 8_555 2.896(2) yes
